data_7103334
loop_
_publ_author_name
'Hou, Lei'
'Zhang, Jie-Peng'
'Chen, Xiao-Ming'
'Ng, Seik Weng'

_publ_section_title
;
 Two highly-connected, chiral, porous coordination polymers featuring
 novel heptanuclear metal carboxylate clusters.
;
_journal_issue 34
_journal_name_full 'Chemical communications (Cambridge, England)'
_journal_page_first 4019
_journal_page_last 4021
_journal_paper_doi 10.1039/b809069f
_journal_year 2008
_chemical_formula_sum 'C81 H49 Na0.5 O20.5 Zn4.75'
_chemical_formula_weight 1672.20
_chemical_name_systematic
;
?
;
_space_group_IT_number 98
_symmetry_cell_setting tetragonal
_symmetry_space_group_name_Hall 'I 4bw 2bw'
_symmetry_space_group_name_H-M 'I 41 2 2'
_atom_sites_solution_hydrogens geom
_atom_sites_solution_primary direct
_atom_sites_solution_secondary difmap
_audit_creation_method SHELXL-97
_cell_angle_alpha 90.00
_cell_angle_beta 90.00
_cell_angle_gamma 90.00
_cell_formula_units_Z 16
_cell_length_a 32.4729(7)
_cell_length_b 32.4729(7)
_cell_length_c 47.6641(18)
_cell_measurement_reflns_used 4971
_cell_measurement_temperature 293(2)
_cell_measurement_theta_max 20.23
_cell_measurement_theta_min 2.28
_cell_volume 50261(2)
_computing_structure_refinement 'SHELXL-97 (Sheldrick, 1997)'
_computing_structure_solution 'SHELXS-97 (Sheldrick, 1990)'
_diffrn_ambient_temperature 293(2)
_diffrn_measured_fraction_theta_full 0.994
_diffrn_measured_fraction_theta_max 0.994
_diffrn_radiation_monochromator graphite
_diffrn_radiation_source 'fine-focus sealed tube'
_diffrn_radiation_type MoK\a
_diffrn_radiation_wavelength 0.71073
_diffrn_reflns_av_R_equivalents 0.1136
_diffrn_reflns_av_sigmaI/netI 0.1558
_diffrn_reflns_limit_h_max 16
_diffrn_reflns_limit_h_min -39
_diffrn_reflns_limit_k_max 36
_diffrn_reflns_limit_k_min -39
_diffrn_reflns_limit_l_max 27
_diffrn_reflns_limit_l_min -58
_diffrn_reflns_number 80929
_diffrn_reflns_theta_full 26.00
_diffrn_reflns_theta_max 26.00
_diffrn_reflns_theta_min 0.89
_exptl_absorpt_coefficient_mu 0.940
_exptl_absorpt_correction_T_max 0.8491
_exptl_absorpt_correction_T_min 0.7788
_exptl_absorpt_correction_type multi-scan
_exptl_absorpt_process_details sadabs
_exptl_crystal_colour yellow
_exptl_crystal_density_diffrn 0.884
_exptl_crystal_density_method 'not measured'
_exptl_crystal_description block
_exptl_crystal_F_000 13536
_exptl_crystal_size_max 0.28
_exptl_crystal_size_mid 0.26
_exptl_crystal_size_min 0.18
_platon_squeeze_details
;
;
_refine_diff_density_max 0.570
_refine_diff_density_min -0.252
_refine_diff_density_rms 0.057
_refine_ls_abs_structure_details 'Flack H D (1983), Acta Cryst. A39, 876-881'
_refine_ls_abs_structure_Flack 0.06(1)
_refine_ls_extinction_method none
_refine_ls_goodness_of_fit_ref 0.942
_refine_ls_hydrogen_treatment constr
_refine_ls_matrix_type full
_refine_ls_number_parameters 952
_refine_ls_number_reflns 24575
_refine_ls_number_restraints 199
_refine_ls_restrained_S_all 0.945
_refine_ls_R_factor_all 0.1232
_refine_ls_R_factor_gt 0.0592
_refine_ls_shift/su_max 0.000
_refine_ls_shift/su_mean 0.000
_refine_ls_structure_factor_coef Fsqd
_refine_ls_weighting_details 'calc w=1/[\s^2^(Fo^2^)+(0.0271P)^2^+0.0000P] where P=(Fo^2^+2Fc^2^)/3'
_refine_ls_weighting_scheme calc
_refine_ls_wR_factor_gt 0.1128
_refine_ls_wR_factor_ref 0.1241
_reflns_number_gt 11342
_reflns_number_total 24575
_reflns_threshold_expression >2sigma(I)
_cod_data_source_file b809069f.txt
_cod_data_source_block complex_1
_cod_original_sg_symbol_H-M I4(1)22
_cod_original_formula_sum 'C81 H49 Na0.50 O20.50 Zn4.75'
_cod_database_code 7103334

loop_
_symmetry_equiv_pos_as_xyz
'x, y, z'
'-y, x+1/2, z+1/4'
'-x+1/2, -y+1/2, z+1/2'
'y+1/2, -x, z+3/4'
'x, -y+1/2, -z+1/4'
'y+1/2, x+1/2, -z+1/2'
'-x+1/2, y, -z+3/4'
'-y, -x, -z'
'x+1/2, y+1/2, z+1/2'
'-y+1/2, x+1, z+3/4'
'-x+1, -y+1, z+1'
'y+1, -x+1/2, z+5/4'
'x+1/2, -y+1, -z+3/4'
'y+1, x+1, -z+1'
'-x+1, y+1/2, -z+5/4'
'-y+1/2, -x+1/2, -z+1/2'

loop_
_atom_site_label
_atom_site_type_symbol
_atom_site_fract_x
_atom_site_fract_y
_atom_site_fract_z
_atom_site_U_iso_or_equiv
_atom_site_adp_type
_atom_site_occupancy
_atom_site_symmetry_multiplicity
_atom_site_calc_flag
_atom_site_refinement_flags
_atom_site_disorder_assembly
_atom_site_disorder_group
Zn1 Zn 1.98526(2) 1.11631(3) 0.102357(15) 0.0748(2) Uani 1 1 d . . .
Zn2 Zn 2.06697(2) 1.14893(3) 0.065382(17) 0.0798(3) Uani 1 1 d . . .
Zn3 Zn 1.82949(2) 1.47204(2) 0.295347(16) 0.0739(2) Uani 1 1 d . . .
Zn4 Zn 2.0000 1.0000 0.434679(17) 0.0427(2) Uani 1 2 d S . .
Zn5 Zn 1.910343(19) 1.01707(2) 0.455127(14) 0.05154(18) Uani 1 1 d . . .
Zn6 Zn 2.0000 1.0000 0.5000 0.0490(3) Uani 1 4 d S . .
Na1 Na 2.00944(9) 1.2500 0.1250 0.0629(9) Uani 1 2 d S . .
O1 O 1.97381(16) 1.11804(14) 0.14222(9) 0.0944(15) Uani 1 1 d . . .
O2 O 2.00804(14) 1.17703(14) 0.13734(8) 0.0717(13) Uani 1 1 d . . .
O3 O 1.96391(13) 1.02703(12) 0.40448(8) 0.0678(12) Uani 1 1 d . . .
O4 O 1.90765(13) 1.05610(12) 0.42288(8) 0.0653(12) Uani 1 1 d . . .
O5 O 1.87728(15) 1.43500(14) 0.29352(9) 0.0917(15) Uani 1 1 d . . .
O6 O 1.89542(18) 1.43042(14) 0.33909(11) 0.1044(18) Uani 1 1 d . . .
O7 O 2.11009(14) 1.18843(14) 0.07286(10) 0.0901(15) Uani 1 1 d . . .
O8 O 2.05935(14) 1.22739(13) 0.08814(9) 0.0761(13) Uani 1 1 d . . .
O11 O 2.46096(13) 1.39730(13) 0.05883(9) 0.0720(13) Uani 1 1 d . . .
O12 O 2.44679(11) 1.46342(14) 0.06699(9) 0.0724(12) Uani 1 1 d . . .
O13 O 2.06742(13) 0.71555(13) 0.20271(11) 0.0824(13) Uani 1 1 d . . .
O14 O 2.04198(13) 0.72563(12) 0.15954(10) 0.0735(13) Uani 1 1 d . . .
O15 O 2.36265(12) 0.96663(14) 0.27336(10) 0.0823(14) Uani 1 1 d . . .
O16 O 2.39081(15) 0.99114(18) 0.23428(10) 0.1159(19) Uani 1 1 d . . .
H16A H 2.4102 0.9971 0.2456 0.174 Uiso 1 1 d R . .
O17 O 2.08510(16) 1.10501(17) 0.08969(14) 0.141(2) Uani 1 1 d U . .
O18 O 2.02695(16) 1.07307(15) 0.10128(12) 0.1117(16) Uani 1 1 d U . .
O19 O 2.00935(11) 1.15703(10) 0.07632(7) 0.0613(11) Uani 1 1 d . . .
H19A H 2.0100 1.1791 0.0859 0.074 Uiso 1 1 calc R . .
O20 O 2.03255(9) 0.97334(9) 0.46768(6) 0.0415(8) Uani 1 1 d . . .
H20A H 2.0279 0.9476 0.4677 0.050 Uiso 1 1 calc R . .
O1W O 1.95257(10) 0.95257(10) 0.5000 0.0553(14) Uani 1 2 d S . .
C1 C 1.9921(2) 1.1518(3) 0.15159(12) 0.0704(19) Uani 1 1 d D . .
C2 C 1.98607(18) 1.15987(19) 0.18287(11) 0.0582(16) Uani 1 1 d D . .
C3 C 2.0018(2) 1.19373(19) 0.19501(12) 0.0637(17) Uani 1 1 d . . .
H3 H 2.0179 1.2116 0.1844 0.076 Uiso 1 1 calc R . .
C4 C 1.9946(2) 1.20217(19) 0.22207(12) 0.0677(18) Uani 1 1 d . . .
H4 H 2.0077 1.2248 0.2301 0.081 Uiso 1 1 calc R . .
C5 C 1.9686(2) 1.17853(19) 0.23874(13) 0.0660(18) Uani 1 1 d . . .
C6 C 1.9523(2) 1.1420(2) 0.22585(14) 0.085(2) Uani 1 1 d . . .
H6 H 1.9360 1.1240 0.2361 0.101 Uiso 1 1 calc R . .
C7 C 1.9609(2) 1.1343(2) 0.19892(14) 0.091(2) Uani 1 1 d D . .
H7 H 1.9496 1.1110 0.1906 0.110 Uiso 1 1 calc R . .
C8 C 1.95508(19) 1.1909(2) 0.26767(12) 0.0621(17) Uani 1 1 d . . .
C9 C 1.9442(2) 1.2319(2) 0.27152(13) 0.074(2) Uani 1 1 d . . .
H9 H 1.9440 1.2501 0.2564 0.089 Uiso 1 1 calc R . .
C10 C 1.9338(2) 1.24533(19) 0.29812(14) 0.0680(18) Uani 1 1 d . . .
C11 C 1.9329(2) 1.2160(2) 0.32033(13) 0.080(2) Uani 1 1 d . . .
H11 H 1.9241 1.2247 0.3379 0.096 Uiso 1 1 d R . .
C12 C 1.9443(2) 1.1753(2) 0.31685(13) 0.0699(19) Uani 1 1 d . . .
C13 C 1.9561(2) 1.16352(19) 0.28972(13) 0.0743(19) Uani 1 1 d . . .
H13 H 1.9639 1.1364 0.2864 0.089 Uiso 1 1 d R . .
C14 C 1.9415(2) 1.14520(19) 0.34066(13) 0.0750(19) Uani 1 1 d DU . .
C15 C 1.9088(3) 1.1445(2) 0.35838(15) 0.102(3) Uani 1 1 d U . .
H15 H 1.8868 1.1625 0.3562 0.122 Uiso 1 1 d R . .
C16 C 1.9075(2) 1.1156(2) 0.37899(14) 0.101(2) Uani 1 1 d U . .
H16 H 1.8855 1.1160 0.3914 0.122 Uiso 1 1 d R . .
C17 C 1.9395(2) 1.0863(2) 0.38270(13) 0.0653(18) Uani 1 1 d U . .
C18 C 1.9720(2) 1.0894(2) 0.36532(14) 0.080(2) Uani 1 1 d U . .
H18 H 1.9929 1.0700 0.3669 0.096 Uiso 1 1 d R . .
C19 C 1.9751(2) 1.1189(2) 0.34519(14) 0.089(2) Uani 1 1 d DU . .
H19 H 1.9989 1.1215 0.3345 0.107 Uiso 1 1 d R . .
C20 C 1.9366(2) 1.0540(2) 0.40516(13) 0.0557(16) Uani 1 1 d . . .
C21 C 1.9234(2) 1.2874(2) 0.30306(12) 0.076(2) Uani 1 1 d DU . .
C22 C 1.9046(3) 1.3108(2) 0.28256(14) 0.112(3) Uani 1 1 d DU . .
H22 H 1.8987 1.2979 0.2656 0.134 Uiso 1 1 d R . .
C23 C 1.8950(3) 1.3525(2) 0.28557(15) 0.111(3) Uani 1 1 d DU . .
H23 H 1.8819 1.3663 0.2711 0.133 Uiso 1 1 d R . .
C24 C 1.9021(2) 1.3737(2) 0.31037(13) 0.078(2) Uani 1 1 d DU . .
C25 C 1.9208(2) 1.3499(2) 0.33120(14) 0.104(2) Uani 1 1 d DU . .
H25 H 1.9252 1.3627 0.3484 0.125 Uiso 1 1 d R . .
C26 C 1.9322(2) 1.3089(2) 0.32748(14) 0.098(2) Uani 1 1 d DU . .
H26 H 1.9458 1.2951 0.3419 0.118 Uiso 1 1 d R . .
C27 C 1.8914(2) 1.4162(2) 0.31476(19) 0.078(2) Uani 1 1 d . . .
C28 C 2.0966(2) 1.2216(2) 0.08243(14) 0.0653(18) Uani 1 1 d D . .
C29 C 2.12725(12) 1.25537(12) 0.08713(9) 0.0676(18) Uani 1 1 d GD . .
C30 C 2.16917(14) 1.24792(10) 0.08411(9) 0.076(2) Uani 1 1 d G . .
H30 H 2.1783 1.2226 0.0775 0.091 Uiso 1 1 calc R . .
C31 C 2.19751(10) 1.27836(14) 0.09102(10) 0.086(2) Uani 1 1 d G . .
H31 H 2.2256 1.2734 0.0890 0.103 Uiso 1 1 calc R . .
C32 C 2.18393(12) 1.31625(12) 0.10094(9) 0.0696(18) Uani 1 1 d GD . .
C33 C 2.14201(13) 1.32370(10) 0.10396(8) 0.0694(18) Uani 1 1 d G . .
H33 H 2.1329 1.3491 0.1106 0.083 Uiso 1 1 calc R . .
C34 C 2.11367(10) 1.29326(13) 0.09705(9) 0.0717(19) Uani 1 1 d G . .
H34 H 2.0856 1.2982 0.0991 0.086 Uiso 1 1 calc R . .
C35 C 2.21401(17) 1.34693(19) 0.11344(13) 0.0634(17) Uani 1 1 d D . .
C36 C 2.2506(2) 1.35582(19) 0.10138(13) 0.0714(19) Uani 1 1 d . . .
H36 H 2.2572 1.3441 0.0841 0.086 Uiso 1 1 d R . .
C37 C 2.2784(2) 1.3832(2) 0.11422(14) 0.0707(19) Uani 1 1 d . . .
C38 C 2.2662(2) 1.3994(2) 0.14007(16) 0.082(2) Uani 1 1 d . . .
H38 H 2.2842 1.4176 0.1488 0.099 Uiso 1 1 d R . .
C39 C 2.2296(2) 1.39098(19) 0.15321(14) 0.0662(18) Uani 1 1 d . . .
C40 C 2.2043(2) 1.36469(19) 0.13929(14) 0.0729(19) Uani 1 1 d . . .
H40 H 2.1784 1.3592 0.1468 0.087 Uiso 1 1 d R . .
C41 C 2.21759(18) 1.4092(2) 0.17914(13) 0.0591(16) Uani 1 1 d . . .
C42 C 2.2261(2) 1.4477(2) 0.18724(14) 0.092(2) Uani 1 1 d . . .
H42 H 2.2424 1.4639 0.1756 0.110 Uiso 1 1 d R . .
C43 C 2.2127(2) 1.4643(2) 0.21186(16) 0.099(2) Uani 1 1 d U . .
H43 H 2.2184 1.4918 0.2157 0.118 Uiso 1 1 d R . .
C44 C 2.1904(2) 1.4411(2) 0.23141(15) 0.082(2) Uani 1 1 d U . .
C45 C 2.1811(2) 1.4008(2) 0.22394(17) 0.105(3) Uani 1 1 d . . .
H45 H 2.1662 1.3840 0.2360 0.126 Uiso 1 1 d R . .
C46 C 2.1940(3) 1.3853(2) 0.19732(16) 0.103(3) Uani 1 1 d . . .
H46 H 2.1878 1.3582 0.1924 0.123 Uiso 1 1 d R . .
C48 C 2.3191(2) 1.3939(2) 0.10157(15) 0.0786(19) Uani 1 1 d U . .
C49 C 2.3444(2) 1.3650(2) 0.09088(15) 0.091(2) Uani 1 1 d U . .
H49 H 2.3372 1.3373 0.0920 0.109 Uiso 1 1 d R . .
C50 C 2.3828(2) 1.3759(2) 0.07966(14) 0.084(2) Uani 1 1 d U . .
H50 H 2.3994 1.3554 0.0722 0.101 Uiso 1 1 d R . .
C51 C 2.39662(18) 1.41457(19) 0.07842(12) 0.0572(16) Uani 1 1 d U . .
C52 C 2.37017(19) 1.44402(19) 0.08924(14) 0.0711(18) Uani 1 1 d U . .
H52 H 2.3785 1.4714 0.0879 0.085 Uiso 1 1 d R . .
C53 C 2.3334(2) 1.4350(2) 0.10102(15) 0.084(2) Uani 1 1 d U . .
H53 H 2.3178 1.4562 0.1087 0.100 Uiso 1 1 d R . .
C54 C 2.4376(2) 1.4245(2) 0.06671(12) 0.0542(16) Uani 1 1 d . . .
C55 C 2.0667(2) 0.73293(19) 0.17949(18) 0.0699(19) Uani 1 1 d D . .
C56 C 2.09523(19) 0.76992(18) 0.17637(16) 0.0690(18) Uani 1 1 d D . .
C57 C 2.09591(19) 0.79072(19) 0.15170(14) 0.0699(19) Uani 1 1 d . . .
H57 H 2.0808 0.7817 0.1363 0.084 Uiso 1 1 d R . .
C58 C 2.12102(19) 0.8255(2) 0.15073(14) 0.077(2) Uani 1 1 d . . .
H58 H 2.1223 0.8398 0.1338 0.092 Uiso 1 1 d R . .
C59 C 2.14415(17) 0.8407(2) 0.17346(14) 0.0626(18) Uani 1 1 d . . .
C60 C 2.1435(2) 0.8176(2) 0.19693(15) 0.080(2) Uani 1 1 d . . .
H60 H 2.1609 0.8246 0.2117 0.096 Uiso 1 1 d R . .
C61 C 2.1201(2) 0.7832(2) 0.19946(15) 0.084(2) Uani 1 1 d . . .
H61 H 2.1195 0.7689 0.2163 0.101 Uiso 1 1 d R . .
C62 C 2.1636(2) 0.8818(2) 0.17101(13) 0.0713(19) Uani 1 1 d . . .
C63 C 2.1446(2) 0.9139(2) 0.15730(13) 0.073(2) Uani 1 1 d . . .
H63 H 2.1202 0.9086 0.1476 0.088 Uiso 1 1 d R . .
C64 C 2.1606(2) 0.9522(2) 0.15697(14) 0.076(2) Uani 1 1 d . . .
C65 C 2.1983(2) 0.9613(2) 0.16923(13) 0.083(2) Uani 1 1 d . . .
H65 H 2.2101 0.9873 0.1675 0.100 Uiso 1 1 d R . .
C66 C 2.2178(2) 0.9302(2) 0.18345(15) 0.088(2) Uani 1 1 d D . .
C67 C 2.20101(19) 0.8898(2) 0.18350(14) 0.081(2) Uani 1 1 d . . .
H67 H 2.2154 0.8684 0.1920 0.097 Uiso 1 1 d R . .
C68 C 2.25814(19) 0.9381(2) 0.19911(13) 0.101(2) Uani 1 1 d DU . .
C69 C 2.29337(19) 0.9500(3) 0.18502(15) 0.119(2) Uani 1 1 d DU . .
H69 H 2.2943 0.9533 0.1657 0.142 Uiso 1 1 d R . .
C70 C 2.3260(2) 0.9616(3) 0.20222(13) 0.113(2) Uani 1 1 d DU . .
H70 H 2.3502 0.9690 0.1931 0.135 Uiso 1 1 d R . .
C71 C 2.32889(19) 0.9594(2) 0.23100(12) 0.0831(19) Uani 1 1 d DU . .
C72 C 2.29365(18) 0.9443(2) 0.24334(14) 0.103(2) Uani 1 1 d DU . .
H72 H 2.2937 0.9407 0.2627 0.124 Uiso 1 1 d R . .
C73 C 2.2578(2) 0.9354(3) 0.22817(13) 0.113(2) Uani 1 1 d DU . .
H73 H 2.2342 0.9268 0.2376 0.136 Uiso 1 1 d R . .
C74 C 2.3644(2) 0.9721(2) 0.24666(18) 0.077(2) Uani 1 1 d . . .
C75 C 2.1357(2) 0.9847(2) 0.14305(15) 0.0669(19) Uani 1 1 d . . .
C76 C 2.0940(3) 0.9833(2) 0.14211(14) 0.100(2) Uani 1 1 d . . .
H76 H 2.0808 0.9613 0.1508 0.120 Uiso 1 1 d R . .
C77 C 2.0698(2) 1.0148(3) 0.12885(17) 0.107(3) Uani 1 1 d . . .
H77 H 2.0412 1.0133 0.1294 0.128 Uiso 1 1 d R . .
C78 C 2.0900(3) 1.0466(2) 0.11502(19) 0.099(2) Uani 1 1 d U . .
C79 C 2.1314(2) 1.0482(2) 0.11311(18) 0.106(3) Uani 1 1 d . . .
H79 H 2.1450 1.0695 0.1039 0.127 Uiso 1 1 d R . .
C80 C 2.1548(2) 1.0160(3) 0.12765(17) 0.104(3) Uani 1 1 d . . .
H80 H 2.1833 1.0162 0.1262 0.125 Uiso 1 1 d R . .
C81 C 2.0651(3) 1.0782(3) 0.1030(2) 0.114(2) Uani 1 1 d U . .
O9 O 2.18296(16) 1.49486(16) 0.26219(9) 0.0999(16) Uani 1 1 d . . .
O10 O 2.15632(17) 1.43467(15) 0.27450(10) 0.1015(16) Uani 1 1 d . . .
C47 C 2.1762(2) 1.4585(3) 0.25804(15) 0.0732(19) Uani 1 1 d U . .

loop_
_atom_site_aniso_label
_atom_site_aniso_U_11
_atom_site_aniso_U_22
_atom_site_aniso_U_33
_atom_site_aniso_U_23
_atom_site_aniso_U_13
_atom_site_aniso_U_12
Zn1 0.0672(5) 0.1015(6) 0.0557(4) 0.0100(5) 0.0067(4) 0.0070(5)
Zn2 0.0587(5) 0.0994(6) 0.0814(5) 0.0299(5) -0.0171(5) -0.0280(5)
Zn3 0.0814(5) 0.0572(5) 0.0830(5) 0.0054(4) -0.0224(5) -0.0047(4)
Zn4 0.0417(5) 0.0425(5) 0.0440(5) 0.000 0.000 0.0006(4)
Zn5 0.0439(4) 0.0597(4) 0.0510(4) -0.0013(4) 0.0056(3) 0.0023(3)
Zn6 0.0535(5) 0.0535(5) 0.0402(7) 0.000 0.000 0.0081(7)
Na1 0.062(2) 0.064(2) 0.063(2) 0.0059(18) 0.000 0.000
O1 0.140(4) 0.077(3) 0.066(3) -0.011(3) 0.004(3) -0.015(3)
O2 0.080(3) 0.093(3) 0.042(2) 0.015(2) -0.003(2) 0.002(3)
O3 0.078(3) 0.065(3) 0.061(3) 0.007(2) 0.001(2) 0.028(2)
O4 0.062(3) 0.076(3) 0.058(3) 0.022(2) -0.001(2) 0.009(2)
O5 0.120(4) 0.092(3) 0.063(3) 0.009(3) 0.008(3) 0.042(3)
O6 0.166(5) 0.066(3) 0.081(4) -0.017(3) -0.007(4) 0.017(3)
O7 0.074(3) 0.064(3) 0.133(4) -0.018(3) -0.010(3) -0.007(3)
O8 0.060(3) 0.084(3) 0.083(3) 0.001(3) -0.003(3) -0.012(3)
O11 0.077(3) 0.051(3) 0.088(3) -0.008(2) 0.023(3) -0.003(2)
O12 0.043(2) 0.081(3) 0.094(3) 0.016(3) 0.003(2) -0.005(2)
O13 0.079(3) 0.072(3) 0.096(3) 0.015(3) -0.007(3) -0.019(3)
O14 0.059(3) 0.071(3) 0.090(3) -0.009(3) -0.003(3) -0.024(2)
O15 0.060(3) 0.102(4) 0.084(3) 0.011(3) -0.026(3) -0.017(3)
O16 0.066(3) 0.163(5) 0.120(4) 0.020(4) -0.012(3) -0.050(3)
O17 0.096(4) 0.101(4) 0.225(6) 0.075(4) -0.025(4) -0.006(3)
O18 0.087(3) 0.088(3) 0.159(4) 0.017(3) -0.001(4) 0.012(3)
O19 0.074(3) 0.050(2) 0.060(2) -0.003(2) -0.009(2) 0.002(2)
O20 0.044(2) 0.0331(19) 0.048(2) -0.0020(17) 0.0010(18) -0.0059(16)
O1W 0.059(2) 0.059(2) 0.047(3) 0.002(2) -0.002(2) -0.012(3)
C1 0.072(5) 0.088(6) 0.052(5) -0.004(4) 0.004(4) 0.006(4)
C2 0.079(5) 0.049(4) 0.046(4) 0.010(3) 0.006(4) -0.002(3)
C3 0.086(5) 0.056(4) 0.049(4) 0.015(3) 0.004(4) 0.000(4)
C4 0.089(5) 0.068(4) 0.046(4) 0.011(4) 0.012(4) -0.014(4)
C5 0.095(5) 0.044(4) 0.059(4) 0.004(3) -0.006(4) 0.000(4)
C6 0.131(6) 0.055(5) 0.067(5) 0.010(4) 0.014(5) -0.020(4)
C7 0.152(7) 0.066(5) 0.056(5) -0.010(4) -0.006(5) -0.002(5)
C8 0.077(5) 0.071(5) 0.039(4) 0.003(4) 0.002(3) -0.016(4)
C9 0.124(6) 0.049(4) 0.051(4) -0.001(4) 0.004(4) 0.015(4)
C10 0.100(5) 0.048(4) 0.055(4) 0.011(4) 0.006(4) 0.004(4)
C11 0.104(5) 0.077(5) 0.059(4) -0.016(4) 0.015(4) 0.020(4)
C12 0.092(5) 0.070(5) 0.048(4) 0.012(4) 0.012(4) 0.014(4)
C13 0.110(5) 0.048(4) 0.064(5) -0.004(4) 0.026(4) -0.001(4)
C14 0.097(5) 0.069(4) 0.060(4) 0.021(4) 0.018(4) 0.018(4)
C15 0.126(6) 0.098(5) 0.082(5) 0.053(4) 0.033(5) 0.063(5)
C16 0.099(5) 0.128(6) 0.077(5) 0.049(5) 0.044(4) 0.027(5)
C17 0.072(5) 0.075(4) 0.048(4) 0.016(4) 0.005(4) 0.019(4)
C18 0.086(5) 0.078(5) 0.077(5) 0.019(4) 0.014(4) 0.025(4)
C19 0.089(5) 0.110(6) 0.068(4) 0.036(4) 0.007(4) 0.019(5)
C20 0.059(4) 0.063(5) 0.045(4) -0.012(4) -0.009(4) -0.003(4)
C21 0.124(6) 0.058(5) 0.046(4) 0.003(4) -0.010(4) 0.008(4)
C22 0.182(7) 0.087(6) 0.066(5) -0.014(5) -0.020(5) 0.024(5)
C23 0.164(7) 0.078(5) 0.090(5) 0.009(5) -0.035(5) 0.023(5)
C24 0.107(5) 0.071(5) 0.056(4) -0.002(4) -0.016(4) 0.018(4)
C25 0.161(7) 0.082(5) 0.068(5) -0.024(4) -0.024(5) 0.012(5)
C26 0.141(6) 0.079(5) 0.076(5) 0.001(4) -0.013(5) 0.035(5)
C27 0.090(5) 0.062(5) 0.082(6) 0.011(5) 0.012(5) 0.019(4)
C28 0.060(5) 0.065(5) 0.071(5) -0.008(4) 0.000(4) -0.015(4)
C29 0.087(5) 0.046(4) 0.070(4) -0.010(4) 0.009(4) -0.020(4)
C30 0.043(4) 0.069(5) 0.115(5) -0.035(4) 0.019(4) -0.017(4)
C31 0.059(4) 0.076(5) 0.123(6) -0.041(5) 0.036(4) 0.000(4)
C32 0.061(5) 0.068(5) 0.080(4) -0.015(4) 0.009(4) -0.020(4)
C33 0.066(5) 0.062(4) 0.080(5) -0.007(4) 0.015(4) -0.009(4)
C34 0.059(4) 0.068(5) 0.089(5) -0.006(4) 0.016(4) -0.035(4)
C35 0.041(4) 0.082(5) 0.067(4) -0.010(4) 0.008(3) -0.021(3)
C36 0.071(5) 0.069(4) 0.074(4) -0.017(4) 0.020(4) -0.030(4)
C37 0.063(5) 0.069(5) 0.080(5) -0.004(4) 0.020(4) -0.014(4)
C38 0.059(5) 0.080(5) 0.108(6) -0.041(5) 0.014(4) -0.019(4)
C39 0.054(4) 0.058(4) 0.087(5) -0.020(4) 0.014(4) -0.011(4)
C40 0.060(4) 0.072(5) 0.087(5) -0.018(4) 0.017(4) -0.013(4)
C41 0.056(4) 0.063(4) 0.059(4) -0.007(4) 0.004(4) 0.001(4)
C42 0.126(6) 0.095(6) 0.054(4) -0.020(4) 0.035(4) -0.047(5)
C43 0.121(6) 0.084(5) 0.091(6) -0.027(5) -0.002(5) -0.036(5)
C44 0.090(5) 0.078(5) 0.078(5) -0.019(4) 0.018(4) -0.011(4)
C45 0.134(7) 0.071(6) 0.111(6) -0.020(5) 0.032(6) -0.033(5)
C46 0.154(7) 0.064(5) 0.090(6) -0.023(5) 0.047(6) -0.007(5)
C48 0.066(4) 0.070(5) 0.100(5) -0.020(4) 0.024(4) -0.015(4)
C49 0.083(5) 0.070(5) 0.119(5) -0.015(4) 0.034(5) -0.027(4)
C50 0.075(5) 0.064(4) 0.113(5) -0.014(4) 0.043(4) -0.008(4)
C51 0.051(4) 0.054(4) 0.067(4) -0.007(3) 0.016(3) -0.023(3)
C52 0.054(4) 0.048(4) 0.111(5) 0.005(4) 0.002(4) -0.018(3)
C53 0.061(4) 0.071(4) 0.120(5) -0.016(4) 0.036(4) -0.008(4)
C54 0.065(5) 0.057(5) 0.041(4) 0.002(4) -0.009(3) -0.024(4)
C55 0.057(5) 0.059(5) 0.094(6) -0.003(5) 0.003(5) -0.008(4)
C56 0.059(4) 0.061(4) 0.087(5) 0.004(4) -0.013(4) -0.015(4)
C57 0.070(5) 0.062(4) 0.078(5) 0.010(4) 0.010(4) -0.026(4)
C58 0.066(4) 0.089(5) 0.075(5) 0.012(4) -0.007(4) -0.008(4)
C59 0.037(4) 0.076(5) 0.074(5) 0.006(4) -0.024(3) -0.013(4)
C60 0.077(5) 0.074(5) 0.088(6) 0.005(5) -0.037(4) -0.022(4)
C61 0.090(5) 0.074(5) 0.087(5) 0.015(4) -0.031(5) -0.008(4)
C62 0.059(5) 0.083(5) 0.072(5) -0.005(4) -0.008(4) -0.028(4)
C63 0.077(5) 0.068(5) 0.074(5) 0.024(4) -0.038(4) 0.003(4)
C64 0.083(5) 0.062(5) 0.081(5) 0.007(4) -0.031(4) -0.026(4)
C65 0.071(5) 0.091(5) 0.088(5) 0.037(4) -0.045(4) -0.021(4)
C66 0.085(5) 0.090(6) 0.088(5) -0.001(5) -0.029(5) -0.028(5)
C67 0.061(4) 0.069(5) 0.113(6) 0.004(4) -0.037(4) -0.006(4)
C68 0.077(4) 0.140(5) 0.087(5) 0.028(5) -0.054(4) -0.046(4)
C69 0.075(5) 0.179(6) 0.102(5) 0.025(5) -0.046(4) -0.048(5)
C70 0.070(4) 0.164(5) 0.103(5) 0.030(5) -0.010(4) -0.045(4)
C71 0.060(4) 0.119(5) 0.070(4) 0.028(4) -0.024(4) -0.034(4)
C72 0.081(4) 0.141(5) 0.087(5) 0.010(4) -0.039(4) -0.030(4)
C73 0.080(4) 0.162(5) 0.098(5) 0.018(5) -0.050(4) -0.041(4)
C74 0.059(5) 0.071(5) 0.101(6) 0.015(5) -0.035(5) -0.025(4)
C75 0.054(5) 0.051(4) 0.095(5) 0.002(4) -0.021(4) -0.015(4)
C76 0.100(6) 0.114(7) 0.086(5) 0.039(5) 0.017(5) -0.015(6)
C77 0.067(5) 0.127(7) 0.126(7) 0.001(6) -0.020(5) 0.037(6)
C78 0.091(5) 0.050(4) 0.157(7) 0.021(4) -0.012(5) -0.005(4)
C79 0.064(5) 0.071(5) 0.184(9) 0.053(6) -0.019(5) -0.022(4)
C80 0.055(5) 0.095(6) 0.162(8) -0.009(6) -0.027(5) -0.003(5)
C81 0.082(4) 0.080(4) 0.180(5) 0.038(4) -0.017(5) -0.003(4)
O9 0.133(4) 0.072(3) 0.094(3) -0.030(3) 0.032(3) -0.022(3)
O10 0.137(5) 0.089(4) 0.079(3) -0.019(3) 0.009(3) -0.011(3)
C47 0.076(5) 0.072(5) 0.071(5) -0.017(5) 0.012(4) -0.009(4)

loop_
_atom_type_symbol
_atom_type_description
_atom_type_scat_dispersion_real
_atom_type_scat_dispersion_imag
_atom_type_scat_source
C C 0.0033 0.0016 'International Tables Vol C Tables 4.2.6.8 and 6.1.1.4'
H H 0.0000 0.0000 'International Tables Vol C Tables 4.2.6.8 and 6.1.1.4'
Na Na 0.0362 0.0249 'International Tables Vol C Tables 4.2.6.8 and 6.1.1.4'
O O 0.0106 0.0060 'International Tables Vol C Tables 4.2.6.8 and 6.1.1.4'
Zn Zn 0.2839 1.4301 'International Tables Vol C Tables 4.2.6.8 and 6.1.1.4'

loop_
_geom_angle_atom_site_label_1
_geom_angle_atom_site_label_2
_geom_angle_atom_site_label_3
_geom_angle
_geom_angle_site_symmetry_1
_geom_angle_site_symmetry_3
_geom_angle_publ_flag
O6 Zn1 O1 98.7(2) 4_584 . ?
O6 Zn1 O18 119.3(2) 4_584 . ?
O1 Zn1 O18 100.4(2) . . ?
O6 Zn1 O19 106.98(19) 4_584 . ?
O1 Zn1 O19 132.30(18) . . ?
O18 Zn1 O19 100.97(19) . . ?
O17 Zn2 O7 99.1(2) . . ?
O17 Zn2 O19 103.3(2) . . ?
O7 Zn2 O19 123.62(19) . . ?
O17 Zn2 O10 134.0(3) . 10_834 ?
O7 Zn2 O10 97.0(2) . 10_834 ?
O19 Zn2 O10 102.81(18) . 10_834 ?
O13 Zn3 O9 104.2(2) 16_785 11_874 ?
O13 Zn3 O19 122.61(18) 16_785 2_845 ?
O9 Zn3 O19 108.39(18) 11_874 2_845 ?
O13 Zn3 O5 101.1(2) 16_785 . ?
O9 Zn3 O5 117.7(2) 11_874 . ?
O19 Zn3 O5 103.62(17) 2_845 . ?
O3 Zn4 O3 91.0(2) . 11_864 ?
O3 Zn4 O20 93.56(13) . 11_864 ?
O3 Zn4 O20 175.19(14) 11_864 11_864 ?
O3 Zn4 O20 175.19(14) . . ?
O3 Zn4 O20 93.56(13) 11_864 . ?
O20 Zn4 O20 81.97(16) 11_864 . ?
O3 Zn4 O12 90.13(15) . 6_535 ?
O3 Zn4 O12 86.82(16) 11_864 6_535 ?
O20 Zn4 O12 94.80(15) 11_864 6_535 ?
O20 Zn4 O12 88.49(13) . 6_535 ?
O3 Zn4 O12 86.82(16) . 16_885 ?
O3 Zn4 O12 90.13(15) 11_864 16_885 ?
O20 Zn4 O12 88.49(13) 11_864 16_885 ?
O20 Zn4 O12 94.80(14) . 16_885 ?
O12 Zn4 O12 175.7(2) 6_535 16_885 ?
O3 Zn4 Zn6 134.52(11) . . ?
O3 Zn4 Zn6 134.52(11) 11_864 . ?
O20 Zn4 Zn6 40.98(8) 11_864 . ?
O20 Zn4 Zn6 40.98(8) . . ?
O12 Zn4 Zn6 92.17(11) 6_535 . ?
O12 Zn4 Zn6 92.17(11) 16_885 . ?
O3 Zn4 Zn5 145.85(12) . 11_864 ?
O3 Zn4 Zn5 67.08(11) 11_864 11_864 ?
O20 Zn4 Zn5 108.15(9) 11_864 11_864 ?
O20 Zn4 Zn5 38.45(8) . 11_864 ?
O12 Zn4 Zn5 113.19(11) 6_535 11_864 ?
O12 Zn4 Zn5 68.28(12) 16_885 11_864 ?
Zn6 Zn4 Zn5 71.796(18) . 11_864 ?
O3 Zn4 Zn5 67.08(11) . . ?
O3 Zn4 Zn5 145.85(12) 11_864 . ?
O20 Zn4 Zn5 38.45(8) 11_864 . ?
O20 Zn4 Zn5 108.15(9) . . ?
O12 Zn4 Zn5 68.28(12) 6_535 . ?
O12 Zn4 Zn5 113.19(11) 16_885 . ?
Zn6 Zn4 Zn5 71.796(18) . . ?
Zn5 Zn4 Zn5 143.59(4) 11_864 . ?
O15 Zn5 O20 123.33(17) 13_465 11_864 ?
O15 Zn5 O11 104.97(19) 13_465 6_535 ?
O20 Zn5 O11 116.55(15) 11_864 6_535 ?
O15 Zn5 O4 101.52(19) 13_465 . ?
O20 Zn5 O4 100.05(15) 11_864 . ?
O11 Zn5 O4 108.41(17) 6_535 . ?
O15 Zn5 Zn4 164.34(15) 13_465 . ?
O20 Zn5 Zn4 41.04(9) 11_864 . ?
O11 Zn5 Zn4 86.07(12) 6_535 . ?
O4 Zn5 Zn4 85.01(12) . . ?
O20 Zn6 O20 83.14(16) 8_886 14_535 ?
O20 Zn6 O20 97.36(16) 8_886 . ?
O20 Zn6 O20 172.47(17) 14_535 . ?
O20 Zn6 O20 172.47(16) 8_886 11_864 ?
O20 Zn6 O20 97.36(16) 14_535 11_864 ?
O20 Zn6 O20 83.14(16) . 11_864 ?
O20 Zn6 O1W 86.24(8) 8_886 . ?
O20 Zn6 O1W 93.76(8) 14_535 . ?
O20 Zn6 O1W 93.76(8) . . ?
O20 Zn6 O1W 86.24(8) 11_864 . ?
O20 Zn6 O1W 93.76(8) 8_886 11_864 ?
O20 Zn6 O1W 86.24(8) 14_535 11_864 ?
O20 Zn6 O1W 86.24(8) . 11_864 ?
O20 Zn6 O1W 93.76(8) 11_864 11_864 ?
O1W Zn6 O1W 180.000(1) . 11_864 ?
O20 Zn6 Zn4 41.57(8) 8_886 14_535 ?
O20 Zn6 Zn4 41.57(8) 14_535 14_535 ?
O20 Zn6 Zn4 138.43(8) . 14_535 ?
O20 Zn6 Zn4 138.43(8) 11_864 14_535 ?
O1W Zn6 Zn4 90.0 . 14_535 ?
O1W Zn6 Zn4 90.0 11_864 14_535 ?
O20 Zn6 Zn4 138.43(8) 8_886 . ?
O20 Zn6 Zn4 138.43(8) 14_535 . ?
O20 Zn6 Zn4 41.57(8) . . ?
O20 Zn6 Zn4 41.57(8) 11_864 . ?
O1W Zn6 Zn4 90.0 . . ?
O1W Zn6 Zn4 90.0 11_864 . ?
Zn4 Zn6 Zn4 180.0 14_535 . ?
O2 Na1 O2 177.9(3) . 5_575 ?
O2 Na1 O14 80.64(14) . 15_854 ?
O2 Na1 O14 97.90(15) 5_575 15_854 ?
O2 Na1 O14 97.90(15) . 11_864 ?
O2 Na1 O14 80.64(14) 5_575 11_864 ?
O14 Na1 O14 95.1(2) 15_854 11_864 ?
O2 Na1 O8 97.35(14) . 5_575 ?
O2 Na1 O8 84.05(14) 5_575 5_575 ?
O14 Na1 O8 176.98(16) 15_854 5_575 ?
O14 Na1 O8 82.88(13) 11_864 5_575 ?
O2 Na1 O8 84.05(14) . . ?
O2 Na1 O8 97.35(14) 5_575 . ?
O14 Na1 O8 82.88(13) 15_854 . ?
O14 Na1 O8 176.98(16) 11_864 . ?
O8 Na1 O8 99.2(2) 5_575 . ?
C1 O1 Zn1 105.6(4) . . ?
C1 O2 Na1 144.9(5) . . ?
C20 O3 Zn4 133.5(4) . . ?
C20 O4 Zn5 116.6(4) . . ?
C27 O5 Zn3 123.0(4) . . ?
C27 O6 Zn1 128.5(5) . 2_845 ?
C28 O7 Zn2 112.7(4) . . ?
C28 O8 Na1 145.2(4) . . ?
C54 O11 Zn5 121.2(4) . 6_645 ?
C54 O12 Zn4 137.7(4) . 6_645 ?
C55 O13 Zn3 111.8(4) . 16_875 ?
C55 O14 Na1 150.1(4) . 11_864 ?
C74 O15 Zn5 116.9(4) . 13_565 ?
C74 O16 H16A 109.3 . . ?
C81 O17 Zn2 131.0(6) . . ?
C81 O18 Zn1 126.0(5) . . ?
Zn3 O19 Zn2 114.82(17) 4_584 . ?
Zn3 O19 Zn1 112.22(17) 4_584 . ?
Zn2 O19 Zn1 117.10(17) . . ?
Zn3 O19 H19A 103.5 4_584 . ?
Zn2 O19 H19A 103.5 . . ?
Zn1 O19 H19A 103.5 . . ?
Zn5 O20 Zn6 130.00(15) 11_864 . ?
Zn5 O20 Zn4 100.51(13) 11_864 . ?
Zn6 O20 Zn4 97.45(12) . . ?
Zn5 O20 H20A 108.8 11_864 . ?
Zn6 O20 H20A 108.8 . . ?
Zn4 O20 H20A 108.8 . . ?
O2 C1 O1 125.1(5) . . ?
O2 C1 C2 119.9(7) . . ?
O1 C1 C2 114.4(6) . . ?
C3 C2 C7 118.3(5) . . ?
C3 C2 C1 120.8(6) . . ?
C7 C2 C1 120.6(6) . . ?
C4 C3 C2 121.1(6) . . ?
C4 C3 H3 119.5 . . ?
C2 C3 H3 119.5 . . ?
C3 C4 C5 122.9(6) . . ?
C3 C4 H4 118.6 . . ?
C5 C4 H4 118.6 . . ?
C4 C5 C6 115.7(6) . . ?
C4 C5 C8 123.7(6) . . ?
C6 C5 C8 120.4(6) . . ?
C7 C6 C5 119.3(6) . . ?
C7 C6 H6 120.3 . . ?
C5 C6 H6 120.3 . . ?
C6 C7 C2 122.5(6) . . ?
C6 C7 H7 118.8 . . ?
C2 C7 H7 118.8 . . ?
C13 C8 C9 121.6(6) . . ?
C13 C8 C5 121.4(6) . . ?
C9 C8 C5 116.8(6) . . ?
C10 C9 C8 119.0(6) . . ?
C10 C9 H9 120.5 . . ?
C8 C9 H9 120.5 . . ?
C9 C10 C11 118.4(6) . . ?
C9 C10 C21 120.7(6) . . ?
C11 C10 C21 120.9(6) . . ?
C12 C11 C10 123.0(6) . . ?
C12 C11 H11 118.9 . . ?
C10 C11 H11 118.0 . . ?
C11 C12 C13 116.5(6) . . ?
C11 C12 C14 121.1(6) . . ?
C13 C12 C14 122.4(6) . . ?
C8 C13 C12 121.4(6) . . ?
C8 C13 H13 119.3 . . ?
C12 C13 H13 119.3 . . ?
C15 C14 C19 120.1(6) . . ?
C15 C14 C12 122.0(6) . . ?
C19 C14 C12 117.8(6) . . ?
C14 C15 C16 119.2(6) . . ?
C14 C15 H15 121.4 . . ?
C16 C15 H15 119.4 . . ?
C15 C16 C17 121.9(6) . . ?
C15 C16 H16 118.4 . . ?
C17 C16 H16 119.6 . . ?
C18 C17 C16 116.6(6) . . ?
C18 C17 C20 122.7(6) . . ?
C16 C17 C20 120.7(6) . . ?
C17 C18 C19 123.0(6) . . ?
C17 C18 H18 118.3 . . ?
C19 C18 H18 118.7 . . ?
C18 C19 C14 118.8(6) . . ?
C18 C19 H19 120.7 . . ?
C14 C19 H19 120.5 . . ?
O3 C20 O4 125.7(6) . . ?
O3 C20 C17 115.3(6) . . ?
O4 C20 C17 119.0(6) . . ?
C22 C21 C26 114.1(6) . . ?
C22 C21 C10 121.0(6) . . ?
C26 C21 C10 124.8(6) . . ?
C21 C22 C23 124.0(7) . . ?
C21 C22 H22 117.5 . . ?
C23 C22 H22 118.6 . . ?
C24 C23 C22 122.3(7) . . ?
C24 C23 H23 117.9 . . ?
C22 C23 H23 119.7 . . ?
C23 C24 C25 113.7(6) . . ?
C23 C24 C27 124.2(7) . . ?
C25 C24 C27 122.2(6) . . ?
C26 C25 C24 123.6(6) . . ?
C26 C25 H25 119.9 . . ?
C24 C25 H25 116.5 . . ?
C21 C26 C25 122.2(6) . . ?
C21 C26 H26 118.4 . . ?
C25 C26 H26 119.4 . . ?
O6 C27 O5 126.8(7) . . ?
O6 C27 C24 117.5(7) . . ?
O5 C27 C24 115.6(7) . . ?
O7 C28 O8 123.1(5) . . ?
O7 C28 C29 116.8(6) . . ?
O8 C28 C29 120.0(6) . . ?
C30 C29 C34 120.0 . . ?
C30 C29 C28 120.6(4) . . ?
C34 C29 C28 119.2(4) . . ?
C31 C30 C29 120.0 . . ?
C31 C30 H30 120.0 . . ?
C29 C30 H30 120.0 . . ?
C32 C31 C30 120.0 . . ?
C32 C31 H31 120.0 . . ?
C30 C31 H31 120.0 . . ?
C31 C32 C33 120.0 . . ?
C31 C32 C35 120.7(4) . . ?
C33 C32 C35 118.4(4) . . ?
C34 C33 C32 120.0 . . ?
C34 C33 H33 120.0 . . ?
C32 C33 H33 120.0 . . ?
C33 C34 C29 120.0 . . ?
C33 C34 H34 120.0 . . ?
C29 C34 H34 120.0 . . ?
C36 C35 C40 119.1(5) . . ?
C36 C35 C32 122.6(5) . . ?
C40 C35 C32 118.1(5) . . ?
C35 C36 C37 120.9(6) . . ?
C35 C36 H36 119.4 . . ?
C37 C36 H36 119.7 . . ?
C38 C37 C36 116.2(6) . . ?
C38 C37 C48 121.3(6) . . ?
C36 C37 C48 122.5(6) . . ?
C39 C38 C37 124.9(6) . . ?
C39 C38 H38 117.9 . . ?
C37 C38 H38 117.2 . . ?
C40 C39 C38 115.3(6) . . ?
C40 C39 C41 121.3(6) . . ?
C38 C39 C41 123.3(6) . . ?
C39 C40 C35 123.6(6) . . ?
C39 C40 H40 118.6 . . ?
C35 C40 H40 117.7 . . ?
C42 C41 C46 117.0(6) . . ?
C42 C41 C39 125.6(7) . . ?
C46 C41 C39 117.3(6) . . ?
C41 C42 C43 123.6(7) . . ?
C41 C42 H42 118.1 . . ?
C43 C42 H42 118.3 . . ?
C42 C43 C44 121.6(7) . . ?
C42 C43 H43 119.1 . . ?
C44 C43 H43 119.2 . . ?
C45 C44 C43 116.7(7) . . ?
C45 C44 C47 121.1(8) . . ?
C43 C44 C47 122.1(7) . . ?
C44 C45 C46 119.8(7) . . ?
C44 C45 H45 120.5 . . ?
C46 C45 H45 119.7 . . ?
C41 C46 C45 121.1(7) . . ?
C41 C46 H46 119.2 . . ?
C45 C46 H46 119.6 . . ?
C49 C48 C53 116.8(6) . . ?
C49 C48 C37 122.1(6) . . ?
C53 C48 C37 121.1(6) . . ?
C48 C49 C50 120.7(6) . . ?
C48 C49 H49 119.8 . . ?
C50 C49 H49 119.4 . . ?
C51 C50 C49 123.7(6) . . ?
C51 C50 H50 117.5 . . ?
C49 C50 H50 118.8 . . ?
C50 C51 C52 115.1(6) . . ?
C50 C51 C54 121.7(6) . . ?
C52 C51 C54 123.3(6) . . ?
C53 C52 C51 123.6(6) . . ?
C53 C52 H52 119.4 . . ?
C51 C52 H52 117.0 . . ?
C52 C53 C48 120.1(6) . . ?
C52 C53 H53 119.1 . . ?
C48 C53 H53 120.8 . . ?
O11 C54 O12 124.2(6) . . ?
O11 C54 C51 121.2(6) . . ?
O12 C54 C51 114.5(6) . . ?
O13 C55 O14 126.6(6) . . ?
O13 C55 C56 115.6(7) . . ?
O14 C55 C56 117.3(7) . . ?
C57 C56 C61 120.5(6) . . ?
C57 C56 C55 119.1(6) . . ?
C61 C56 C55 120.4(7) . . ?
C56 C57 C58 116.2(6) . . ?
C56 C57 H57 121.1 . . ?
C58 C57 H57 122.6 . . ?
C57 C58 C59 124.8(6) . . ?
C57 C58 H58 117.3 . . ?
C59 C58 H58 117.9 . . ?
C60 C59 C58 115.8(6) . . ?
C60 C59 C62 125.0(6) . . ?
C58 C59 C62 118.8(6) . . ?
C59 C60 C61 122.8(6) . . ?
C59 C60 H60 118.8 . . ?
C61 C60 H60 118.4 . . ?
C60 C61 C56 119.7(6) . . ?
C60 C61 H61 120.1 . . ?
C56 C61 H61 120.2 . . ?
C63 C62 C67 117.4(6) . . ?
C63 C62 C59 121.8(6) . . ?
C67 C62 C59 120.7(7) . . ?
C64 C63 C62 122.0(6) . . ?
C64 C63 H63 119.3 . . ?
C62 C63 H63 118.6 . . ?
C63 C64 C65 122.1(7) . . ?
C63 C64 C75 116.8(6) . . ?
C65 C64 C75 121.1(6) . . ?
C66 C65 C64 117.3(6) . . ?
C66 C65 H65 121.4 . . ?
C64 C65 H65 121.3 . . ?
C65 C66 C67 120.2(6) . . ?
C65 C66 C68 120.9(7) . . ?
C67 C66 C68 118.9(7) . . ?
C62 C67 C66 120.8(6) . . ?
C62 C67 H67 119.5 . . ?
C66 C67 H67 119.7 . . ?
C69 C68 C73 120.6(6) . . ?
C69 C68 C66 121.2(5) . . ?
C73 C68 C66 118.0(6) . . ?
C68 C69 C70 114.9(6) . . ?
C68 C69 H69 122.7 . . ?
C70 C69 H69 122.0 . . ?
C71 C70 C69 128.6(6) . . ?
C71 C70 H70 115.0 . . ?
C69 C70 H70 116.0 . . ?
C70 C71 C72 112.8(6) . . ?
C70 C71 C74 123.9(6) . . ?
C72 C71 C74 123.3(6) . . ?
C71 C72 C73 123.0(6) . . ?
C71 C72 H72 117.9 . . ?
C73 C72 H72 119.1 . . ?
C68 C73 C72 119.7(6) . . ?
C68 C73 H73 120.6 . . ?
C72 C73 H73 119.8 . . ?
O16 C74 O15 125.7(6) . . ?
O16 C74 C71 117.6(7) . . ?
O15 C74 C71 116.1(7) . . ?
C76 C75 C80 116.7(7) . . ?
C76 C75 C64 122.3(7) . . ?
C80 C75 C64 120.6(6) . . ?
C75 C76 C77 122.6(7) . . ?
C75 C76 H76 118.1 . . ?
C77 C76 H76 119.3 . . ?
C78 C77 C76 118.6(7) . . ?
C78 C77 H77 121.5 . . ?
C76 C77 H77 119.9 . . ?
C79 C78 C77 122.0(7) . . ?
C79 C78 C81 120.7(8) . . ?
C77 C78 C81 117.2(8) . . ?
C78 C79 C80 117.2(7) . . ?
C78 C79 H79 122.3 . . ?
C80 C79 H79 120.4 . . ?
C75 C80 C79 122.5(6) . . ?
C75 C80 H80 118.9 . . ?
C79 C80 H80 118.6 . . ?
O18 C81 O17 124.9(9) . . ?
O18 C81 C78 119.4(8) . . ?
O17 C81 C78 114.0(8) . . ?
C47 O9 Zn3 128.9(5) . 11_874 ?
C47 O10 Zn2 133.4(5) . 12_584 ?
O9 C47 O10 125.4(7) . . ?
O9 C47 C44 117.3(7) . . ?
O10 C47 C44 117.3(7) . . ?

loop_
_geom_bond_atom_site_label_1
_geom_bond_atom_site_label_2
_geom_bond_distance
_geom_bond_site_symmetry_2
_geom_bond_publ_flag
Zn1 O6 1.928(5) 4_584 ?
Zn1 O1 1.937(4) . ?
Zn1 O18 1.951(5) . ?
Zn1 O19 1.975(3) . ?
Zn2 O17 1.930(5) . ?
Zn2 O7 1.932(4) . ?
Zn2 O19 1.960(4) . ?
Zn2 O10 1.964(5) 10_834 ?
Zn3 O13 1.947(4) 16_785 ?
Zn3 O9 1.953(4) 11_874 ?
Zn3 O19 1.959(3) 2_845 ?
Zn3 O5 1.965(4) . ?
Zn4 O3 2.053(4) . ?
Zn4 O3 2.053(4) 11_864 ?
Zn4 O20 2.083(3) 11_864 ?
Zn4 O20 2.083(3) . ?
Zn4 O12 2.098(4) 6_535 ?
Zn4 O12 2.098(4) 16_885 ?
Zn4 Zn6 3.1135(8) . ?
Zn4 Zn5 3.1199(7) 11_864 ?
Zn4 Zn5 3.1199(7) . ?
Zn5 O15 1.931(4) 13_465 ?
Zn5 O20 1.973(3) 11_864 ?
Zn5 O11 1.985(4) 6_535 ?
Zn5 O4 1.994(4) . ?
Zn6 O20 2.059(3) 8_886 ?
Zn6 O20 2.059(3) 14_535 ?
Zn6 O20 2.059(3) . ?
Zn6 O20 2.059(3) 11_864 ?
Zn6 O1W 2.178(5) . ?
Zn6 O1W 2.178(5) 11_864 ?
Zn6 Zn4 3.1135(8) 14_535 ?
Na1 O2 2.442(5) . ?
Na1 O2 2.442(5) 5_575 ?
Na1 O14 2.475(5) 15_854 ?
Na1 O14 2.475(5) 11_864 ?
Na1 O8 2.500(5) 5_575 ?
Na1 O8 2.500(5) . ?
O1 C1 1.325(7) . ?
O2 C1 1.183(7) . ?
O3 C20 1.248(6) . ?
O4 C20 1.265(6) . ?
O5 C27 1.268(7) . ?
O6 C27 1.254(8) . ?
O6 Zn1 1.928(5) 2_845 ?
O7 C28 1.250(7) . ?
O8 C28 1.253(7) . ?
O11 C54 1.223(7) . ?
O11 Zn5 1.985(4) 6_645 ?
O12 C54 1.300(6) . ?
O12 Zn4 2.098(4) 6_645 ?
O13 C55 1.242(7) . ?
O13 Zn3 1.947(4) 16_875 ?
O14 C55 1.266(7) . ?
O14 Na1 2.475(5) 11_864 ?
O15 C74 1.287(8) . ?
O15 Zn5 1.931(4) 13_565 ?
O16 C74 1.211(7) . ?
O16 H16A 0.8506 . ?
O17 C81 1.257(9) . ?
O18 C81 1.252(8) . ?
O19 Zn3 1.959(3) 4_584 ?
O19 H19A 0.8500 . ?
O20 Zn5 1.973(3) 11_864 ?
O20 H20A 0.8500 . ?
C1 C2 1.527(6) . ?
C2 C3 1.343(7) . ?
C2 C7 1.394(4) . ?
C3 C4 1.339(7) . ?
C3 H3 0.9300 . ?
C4 C5 1.392(7) . ?
C4 H4 0.9300 . ?
C5 C6 1.435(8) . ?
C5 C8 1.502(8) . ?
C6 C7 1.337(8) . ?
C6 H6 0.9300 . ?
C7 H7 0.9300 . ?
C8 C13 1.377(7) . ?
C8 C9 1.391(8) . ?
C9 C10 1.382(7) . ?
C9 H9 0.9300 . ?
C10 C11 1.425(8) . ?
C10 C21 1.426(8) . ?
C11 C12 1.380(8) . ?
C11 H11 0.9298 . ?
C12 C13 1.402(8) . ?
C12 C14 1.501(8) . ?
C13 H13 0.9304 . ?
C14 C15 1.357(8) . ?
C14 C19 1.402(4) . ?
C15 C16 1.358(8) . ?
C15 H15 0.9295 . ?
C16 C17 1.420(8) . ?
C16 H16 0.9299 . ?
C17 C18 1.346(8) . ?
C17 C20 1.500(8) . ?
C18 C19 1.360(8) . ?
C18 H18 0.9296 . ?
C19 H19 0.9297 . ?
C21 C22 1.380(4) . ?
C21 C26 1.388(4) . ?
C22 C23 1.396(5) . ?
C22 H22 0.9304 . ?
C23 C24 1.388(5) . ?
C23 H23 0.9287 . ?
C24 C25 1.398(4) . ?
C24 C27 1.438(8) . ?
C25 C26 1.394(5) . ?
C25 H25 0.9305 . ?
C26 H26 0.9295 . ?
C28 C29 1.498(6) . ?
C29 C30 1.3900 . ?
C29 C34 1.3900 . ?
C30 C31 1.3900 . ?
C30 H30 0.9300 . ?
C31 C32 1.3900 . ?
C31 H31 0.9300 . ?
C32 C33 1.3900 . ?
C32 C35 1.517(5) . ?
C33 C34 1.3900 . ?
C33 H33 0.9300 . ?
C34 H34 0.9300 . ?
C35 C36 1.351(7) . ?
C35 C40 1.396(8) . ?
C36 C37 1.407(8) . ?
C36 H36 0.9296 . ?
C37 C38 1.396(8) . ?
C37 C48 1.494(8) . ?
C38 C39 1.373(8) . ?
C38 H38 0.9298 . ?
C39 C40 1.358(8) . ?
C39 C41 1.424(8) . ?
C40 H40 0.9300 . ?
C41 C42 1.339(8) . ?
C41 C46 1.393(8) . ?
C42 C43 1.362(8) . ?
C42 H42 0.9299 . ?
C43 C44 1.400(9) . ?
C43 H43 0.9302 . ?
C44 C45 1.388(9) . ?
C44 C47 1.464(9) . ?
C45 C46 1.429(8) . ?
C45 H45 0.9295 . ?
C46 H46 0.9305 . ?
C48 C49 1.348(8) . ?
C48 C53 1.415(8) . ?
C49 C50 1.401(8) . ?
C49 H49 0.9302 . ?
C50 C51 1.334(8) . ?
C50 H50 0.9303 . ?
C51 C52 1.385(8) . ?
C51 C54 1.478(8) . ?
C52 C53 1.351(8) . ?
C52 H52 0.9303 . ?
C53 H53 0.9295 . ?
C55 C56 1.525(7) . ?
C56 C57 1.356(8) . ?
C56 C61 1.432(8) . ?
C57 C58 1.395(8) . ?
C57 H57 0.9302 . ?
C58 C59 1.408(8) . ?
C58 H58 0.9297 . ?
C59 C60 1.348(8) . ?
C59 C62 1.482(8) . ?
C60 C61 1.356(8) . ?
C60 H60 0.9304 . ?
C61 H61 0.9298 . ?
C62 C63 1.375(8) . ?
C62 C67 1.377(8) . ?
C63 C64 1.351(8) . ?
C63 H63 0.9308 . ?
C64 C65 1.388(8) . ?
C64 C75 1.485(8) . ?
C65 C66 1.373(8) . ?
C65 H65 0.9303 . ?
C66 C67 1.421(8) . ?
C66 C68 1.528(7) . ?
C67 H67 0.9300 . ?
C68 C69 1.382(5) . ?
C68 C73 1.388(5) . ?
C69 C70 1.393(4) . ?
C69 H69 0.9298 . ?
C70 C71 1.377(4) . ?
C70 H70 0.9300 . ?
C71 C72 1.377(4) . ?
C71 C74 1.434(8) . ?
C72 C73 1.401(4) . ?
C72 H72 0.9292 . ?
C73 H73 0.9304 . ?
C75 C76 1.355(9) . ?
C75 C80 1.399(9) . ?
C76 C77 1.435(9) . ?
C76 H76 0.9298 . ?
C77 C78 1.391(10) . ?
C77 H77 0.9310 . ?
C78 C79 1.348(9) . ?
C78 C81 1.428(10) . ?
C79 C80 1.465(9) . ?
C79 H79 0.9300 . ?
C80 H80 0.9302 . ?
O9 C47 1.218(7) . ?
O9 Zn3 1.953(4) 11_874 ?
O10 C47 1.277(7) . ?
O10 Zn2 1.964(5) 12_584 ?

loop_
_platon_squeeze_void_nr
_platon_squeeze_void_average_x
_platon_squeeze_void_average_y
_platon_squeeze_void_average_z
_platon_squeeze_void_volume
_platon_squeeze_void_count_electrons
1 0.089 -0.005 -0.003 45180.0 1634.2
